data_7107469
loop_
_publ_author_name
'Shaoguang Li'
'Wei Meiying'
'Xiaojuan Huang'
'Xiao-Juan Yang'
'Biao Wu'

_publ_section_title
;
 Ion-pair induced self-assembly of molecular barrels with encapsulated
 tetraalkylammonium cations based on a bis-trisurea stave
;
_journal_name_full Chem.Commun.
_journal_page_first 3097
_journal_paper_doi 10.1039/c2cc17699h
_journal_volume 48
_journal_year 2012
_chemical_formula_sum 'C82 H124 Cl8 N16 O11'
_chemical_formula_weight 1793.57
_chemical_name_systematic
;
?
;
_space_group_IT_number 2
_symmetry_cell_setting triclinic
_symmetry_space_group_name_Hall '-P 1'
_symmetry_space_group_name_H-M 'P -1'
_atom_sites_solution_hydrogens geom
_atom_sites_solution_primary direct
_atom_sites_solution_secondary difmap
_audit_creation_method SHELXL-97
_cell_angle_alpha 101.726(3)
_cell_angle_beta 106.372(3)
_cell_angle_gamma 102.616(3)
_cell_formula_units_Z 2
_cell_length_a 12.995(2)
_cell_length_b 18.961(3)
_cell_length_c 21.692(4)
_cell_measurement_reflns_used 2881
_cell_measurement_temperature 150(2)
_cell_measurement_theta_max 22.35
_cell_measurement_theta_min 2.30
_cell_volume 4800.0(14)
_computing_cell_refinement 'Bruker SAINT'
_computing_data_collection 'Bruker APEX2'
_computing_data_reduction 'Bruker SAINT'
_computing_molecular_graphics 'Bruker SHELXTL'
_computing_publication_material 'Bruker SHELXTL'
_computing_structure_refinement 'SHELXL-97 (Sheldrick, 2008)'
_computing_structure_solution 'SHELXS-97 (Sheldrick, 2008)'
_diffrn_ambient_temperature 150(2)
_diffrn_measured_fraction_theta_full 0.988
_diffrn_measured_fraction_theta_max 0.988
_diffrn_measurement_device_type 'Bruker APEX-II CCD'
_diffrn_measurement_method '\f and \w scans'
_diffrn_radiation_monochromator graphite
_diffrn_radiation_source 'fine-focus sealed tube'
_diffrn_radiation_type MoK\a
_diffrn_radiation_wavelength 0.71073
_diffrn_reflns_av_R_equivalents 0.0722
_diffrn_reflns_av_sigmaI/netI 0.1687
_diffrn_reflns_limit_h_max 15
_diffrn_reflns_limit_h_min -15
_diffrn_reflns_limit_k_max 22
_diffrn_reflns_limit_k_min -22
_diffrn_reflns_limit_l_max 25
_diffrn_reflns_limit_l_min -25
_diffrn_reflns_number 24598
_diffrn_reflns_theta_full 25.11
_diffrn_reflns_theta_max 25.11
_diffrn_reflns_theta_min 1.02
_exptl_absorpt_coefficient_mu 0.296
_exptl_absorpt_correction_T_max 0.9681
_exptl_absorpt_correction_T_min 0.9137
_exptl_absorpt_correction_type multi-scan
_exptl_absorpt_process_details SADABS
_exptl_crystal_colour yellow
_exptl_crystal_density_diffrn 1.241
_exptl_crystal_density_method 'not measured'
_exptl_crystal_description needle
_exptl_crystal_F_000 1904
_exptl_crystal_size_max 0.31
_exptl_crystal_size_mid 0.12
_exptl_crystal_size_min 0.11
_refine_diff_density_max 1.022
_refine_diff_density_min -1.001
_refine_diff_density_rms 0.112
_refine_ls_extinction_method none
_refine_ls_goodness_of_fit_ref 1.221
_refine_ls_hydrogen_treatment constr
_refine_ls_matrix_type full
_refine_ls_number_parameters 1064
_refine_ls_number_reflns 16924
_refine_ls_number_restraints 0
_refine_ls_restrained_S_all 1.221
_refine_ls_R_factor_all 0.1886
_refine_ls_R_factor_gt 0.1027
_refine_ls_shift/su_max 0.002
_refine_ls_shift/su_mean 0.000
_refine_ls_structure_factor_coef Fsqd
_refine_ls_weighting_details 'calc w=1/[\s^2^(Fo^2^)+(0.1000P)^2^+0.4931P] where P=(Fo^2^+2Fc^2^)/3'
_refine_ls_weighting_scheme calc
_refine_ls_wR_factor_gt 0.2543
_refine_ls_wR_factor_ref 0.3036
_reflns_number_gt 8150
_reflns_number_total 16924
_reflns_threshold_expression >2sigma(I)
_cod_data_source_file c2cc17699h.txt
_cod_data_source_block (TBA)2LCl2
_cod_original_cell_volume 4800.1(14)
_cod_original_sg_symbol_H-M P-1
_cod_database_code 7107469

loop_
_symmetry_equiv_pos_as_xyz
'x, y, z'
'-x, -y, -z'

loop_
_atom_site_label
_atom_site_type_symbol
_atom_site_fract_x
_atom_site_fract_y
_atom_site_fract_z
_atom_site_U_iso_or_equiv
_atom_site_adp_type
_atom_site_occupancy
_atom_site_symmetry_multiplicity
_atom_site_calc_flag
_atom_site_refinement_flags
Cl1 Cl 0.49237(14) 0.30328(9) 0.23625(8) 0.0291(4) Uani 1 1 d .
Cl2 Cl 0.75696(13) 0.29801(9) 0.17564(8) 0.0266(4) Uani 1 1 d .
Cl3 Cl 0.5474(3) 0.2945(2) 0.44410(15) 0.1244(14) Uani 1 1 d .
Cl4 Cl 0.4718(3) 0.42085(18) 0.4215(2) 0.1260(13) Uani 1 1 d .
Cl5 Cl 0.3167(2) 0.27381(17) 0.37627(16) 0.0896(9) Uani 1 1 d .
Cl6 Cl 0.2652(3) 0.8535(2) 0.35635(19) 0.1202(12) Uani 1 1 d .
Cl7 Cl 0.4507(3) 0.8430(2) 0.4599(3) 0.1573(18) Uani 1 1 d .
Cl8 Cl 0.4746(3) 0.9687(2) 0.4035(2) 0.1369(14) Uani 1 1 d .
O1 O 0.7759(6) 0.0721(3) 0.4632(3) 0.077(2) Uani 1 1 d .
O2 O 0.8042(6) -0.0122(4) 0.3931(3) 0.085(2) Uani 1 1 d .
O3 O 0.5564(4) 0.0746(2) 0.1016(2) 0.0291(11) Uani 1 1 d .
O4 O 0.4730(4) 0.3813(2) 0.0194(2) 0.0326(11) Uani 1 1 d .
O5 O 0.8374(4) 0.5346(2) 0.3289(2) 0.0351(12) Uani 1 1 d .
O6 O 0.9204(4) 0.2208(3) 0.3782(2) 0.0406(13) Uani 1 1 d .
O7 O 0.8959(4) 0.1504(2) 0.0632(2) 0.0285(10) Uani 1 1 d .
O8 O 0.9018(4) 0.3686(2) -0.0048(2) 0.0313(11) Uani 1 1 d .
O9 O 1.1656(5) 0.7312(3) 0.2132(3) 0.0619(17) Uani 1 1 d .
O10 O 1.0484(5) 0.7292(3) 0.2680(3) 0.0580(16) Uani 1 1 d .
O11 O 0.5342(7) 0.7077(5) 0.3253(5) 0.101(3) Uani 1 1 d .
N1 N 0.7648(6) 0.0390(4) 0.4052(4) 0.0542(19) Uani 1 1 d .
N2 N 0.5448(4) 0.1449(3) 0.1979(3) 0.0291(13) Uani 1 1 d .
H2 H 0.5168 0.1808 0.2117 0.035 Uiso 1 1 calc R
N3 N 0.4813(4) 0.1733(3) 0.1000(3) 0.0239(12) Uani 1 1 d .
H3 H 0.4717 0.2119 0.1256 0.029 Uiso 1 1 calc R
N4 N 0.5498(4) 0.2920(3) 0.0543(3) 0.0297(13) Uani 1 1 d .
H4 H 0.6073 0.2865 0.0840 0.036 Uiso 1 1 calc R
N5 N 0.6213(5) 0.4127(3) 0.1176(3) 0.0288(13) Uani 1 1 d .
H5 H 0.6670 0.3935 0.1427 0.035 Uiso 1 1 calc R
N6 N 0.6634(5) 0.4725(3) 0.2521(2) 0.0297(13) Uani 1 1 d .
H6 H 0.6034 0.4341 0.2418 0.036 Uiso 1 1 calc R
N7 N 0.7400(4) 0.4231(3) 0.3356(3) 0.0274(13) Uani 1 1 d .
H7 H 0.6756 0.3872 0.3192 0.033 Uiso 1 1 calc R
N8 N 0.8394(5) 0.2995(3) 0.3301(3) 0.0391(16) Uani 1 1 d .
H8 H 0.8206 0.3148 0.2940 0.047 Uiso 1 1 calc R
N9 N 0.8774(4) 0.2043(3) 0.2656(3) 0.0271(13) Uani 1 1 d .
H9 H 0.8317 0.2135 0.2317 0.032 Uiso 1 1 calc R
N10 N 0.8052(4) 0.1154(3) 0.1333(2) 0.0267(13) Uani 1 1 d .
H10 H 0.7405 0.1070 0.1401 0.032 Uiso 1 1 calc R
N11 N 0.7069(4) 0.1319(3) 0.0333(2) 0.0244(12) Uani 1 1 d .
H11 H 0.6476 0.1229 0.0457 0.029 Uiso 1 1 calc R
N12 N 0.7980(5) 0.2750(3) 0.0249(3) 0.0310(13) Uani 1 1 d .
H12 H 0.7858 0.2645 0.0604 0.037 Uiso 1 1 calc R
N13 N 0.8816(5) 0.3904(3) 0.0985(3) 0.0326(14) Uani 1 1 d .
H13 H 0.8563 0.3667 0.1246 0.039 Uiso 1 1 calc R
N14 N 1.0865(6) 0.6989(3) 0.2269(3) 0.0433(16) Uani 1 1 d .
N15 N 0.0818(5) 0.2389(3) 0.5604(3) 0.0294(13) Uani 1 1 d .
N16 N 0.1809(4) 0.2883(3) 0.0852(3) 0.0270(13) Uani 1 1 d .
C1 C 0.7062(6) 0.0647(4) 0.3514(4) 0.0423(19) Uani 1 1 d .
C2 C 0.6924(6) 0.0287(4) 0.2870(4) 0.042(2) Uani 1 1 d .
H2A H 0.7206 -0.0131 0.2787 0.051 Uiso 1 1 calc R
C3 C 0.6381(6) 0.0521(4) 0.2336(4) 0.0342(17) Uani 1 1 d .
H3A H 0.6283 0.0266 0.1889 0.041 Uiso 1 1 calc R
C4 C 0.5976(5) 0.1147(4) 0.2474(3) 0.0297(16) Uani 1 1 d .
C5 C 0.6096(6) 0.1485(4) 0.3115(4) 0.0414(19) Uani 1 1 d .
H5A H 0.5811 0.1900 0.3206 0.050 Uiso 1 1 calc R
C6 C 0.6630(7) 0.1232(4) 0.3640(4) 0.049(2) Uani 1 1 d .
H6A H 0.6694 0.1467 0.4086 0.059 Uiso 1 1 calc R
C7 C 0.5304(5) 0.1264(4) 0.1306(3) 0.0250(15) Uani 1 1 d .
C8 C 0.4442(5) 0.1636(3) 0.0282(3) 0.0248(15) Uani 1 1 d .
C9 C 0.3758(5) 0.0943(4) -0.0169(3) 0.0299(16) Uani 1 1 d .
H9A H 0.3578 0.0514 -0.0014 0.036 Uiso 1 1 calc R
C10 C 0.3349(6) 0.0888(4) -0.0839(4) 0.0395(18) Uani 1 1 d .
H10A H 0.2885 0.0418 -0.1150 0.047 Uiso 1 1 calc R
C11 C 0.3615(6) 0.1529(4) -0.1067(3) 0.0393(18) Uani 1 1 d .
H11A H 0.3300 0.1498 -0.1527 0.047 Uiso 1 1 calc R
C12 C 0.4344(6) 0.2207(4) -0.0614(3) 0.0321(16) Uani 1 1 d .
H12A H 0.4560 0.2632 -0.0767 0.039 Uiso 1 1 calc R
C13 C 0.4750(5) 0.2257(3) 0.0059(3) 0.0259(15) Uani 1 1 d .
C14 C 0.5429(5) 0.3641(4) 0.0602(3) 0.0258(15) Uani 1 1 d .
C15 C 0.6373(5) 0.4906(4) 0.1412(3) 0.0289(16) Uani 1 1 d .
C16 C 0.6315(6) 0.5378(4) 0.0995(3) 0.0318(16) Uani 1 1 d .
H16 H 0.6123 0.5173 0.0526 0.038 Uiso 1 1 calc R
C17 C 0.6538(6) 0.6142(4) 0.1265(4) 0.0401(19) Uani 1 1 d .
H17 H 0.6509 0.6464 0.0981 0.048 Uiso 1 1 calc R
C18 C 0.6801(7) 0.6441(4) 0.1944(4) 0.049(2) Uani 1 1 d .
H18 H 0.6975 0.6970 0.2126 0.059 Uiso 1 1 calc R
C19 C 0.6814(6) 0.5982(4) 0.2360(3) 0.0376(18) Uani 1 1 d .
H19 H 0.6964 0.6191 0.2824 0.045 Uiso 1 1 calc R
C20 C 0.6608(6) 0.5218(4) 0.2104(3) 0.0290(16) Uani 1 1 d .
C21 C 0.7531(6) 0.4812(4) 0.3071(3) 0.0274(15) Uani 1 1 d .
C22 C 0.8275(6) 0.4183(4) 0.3915(3) 0.0362(17) Uani 1 1 d .
H22A H 0.8197 0.4437 0.4338 0.043 Uiso 1 1 calc R
H22B H 0.9014 0.4450 0.3907 0.043 Uiso 1 1 calc R
C23 C 0.8234(7) 0.3381(4) 0.3898(3) 0.0362(18) Uani 1 1 d .
H23A H 0.8825 0.3373 0.4298 0.043 Uiso 1 1 calc R
H23B H 0.7498 0.3114 0.3911 0.043 Uiso 1 1 calc R
C24 C 0.8825(6) 0.2406(3) 0.3281(3) 0.0270(15) Uani 1 1 d .
C25 C 0.9368(5) 0.1536(3) 0.2491(3) 0.0224(14) Uani 1 1 d .
C26 C 1.0278(6) 0.1470(4) 0.2940(3) 0.0308(16) Uani 1 1 d .
H26 H 1.0502 0.1747 0.3397 0.037 Uiso 1 1 calc R
C27 C 1.0903(6) 0.1000(4) 0.2748(4) 0.0385(18) Uani 1 1 d .
H27 H 1.1554 0.0975 0.3070 0.046 Uiso 1 1 calc R
C28 C 1.0566(6) 0.0575(4) 0.2090(3) 0.0327(17) Uani 1 1 d .
H28 H 1.0985 0.0259 0.1953 0.039 Uiso 1 1 calc R
C29 C 0.9593(5) 0.0616(4) 0.1623(3) 0.0296(16) Uani 1 1 d .
H29 H 0.9332 0.0312 0.1172 0.035 Uiso 1 1 calc R
C30 C 0.9017(5) 0.1101(3) 0.1825(3) 0.0233(14) Uani 1 1 d .
C31 C 0.8115(6) 0.1335(3) 0.0753(3) 0.0250(15) Uani 1 1 d .
C32 C 0.6977(5) 0.1454(4) -0.0313(3) 0.0247(15) Uani 1 1 d .
C33 C 0.6347(6) 0.0862(4) -0.0884(3) 0.0320(16) Uani 1 1 d .
H33 H 0.5988 0.0388 -0.0845 0.038 Uiso 1 1 calc R
C34 C 0.6242(6) 0.0966(4) -0.1518(4) 0.0424(19) Uani 1 1 d .
H34 H 0.5817 0.0568 -0.1915 0.051 Uiso 1 1 calc R
C35 C 0.6790(6) 0.1684(4) -0.1549(4) 0.0425(19) Uani 1 1 d .
H35 H 0.6745 0.1762 -0.1973 0.051 Uiso 1 1 calc R
C36 C 0.7386(6) 0.2269(4) -0.0978(3) 0.0375(18) Uani 1 1 d .
H36 H 0.7746 0.2746 -0.1011 0.045 Uiso 1 1 calc R
C37 C 0.7460(5) 0.2162(4) -0.0352(3) 0.0272(15) Uani 1 1 d .
C38 C 0.8644(5) 0.3458(3) 0.0358(3) 0.0251(15) Uani 1 1 d .
C39 C 0.9335(5) 0.4680(4) 0.1268(3) 0.0278(15) Uani 1 1 d .
C40 C 0.9970(5) 0.5129(4) 0.0991(3) 0.0298(16) Uani 1 1 d .
H40 H 1.0058 0.4921 0.0578 0.036 Uiso 1 1 calc R
C41 C 1.0470(6) 0.5887(4) 0.1331(3) 0.0351(17) Uani 1 1 d .
H41 H 1.0927 0.6198 0.1159 0.042 Uiso 1 1 calc R
C42 C 1.0311(6) 0.6187(4) 0.1910(4) 0.0350(17) Uani 1 1 d .
C43 C 0.9640(6) 0.5756(4) 0.2176(3) 0.0324(16) Uani 1 1 d .
H43 H 0.9519 0.5976 0.2574 0.039 Uiso 1 1 calc R
C44 C 0.9158(6) 0.5004(3) 0.1850(3) 0.0279(15) Uani 1 1 d .
H44 H 0.8695 0.4700 0.2024 0.033 Uiso 1 1 calc R
C45 C 0.1203(6) 0.2258(4) 0.6288(3) 0.0311(16) Uani 1 1 d .
H45A H 0.1151 0.2679 0.6621 0.037 Uiso 1 1 calc R
H45B H 0.2005 0.2279 0.6404 0.037 Uiso 1 1 calc R
C46 C 0.0566(7) 0.1523(4) 0.6360(4) 0.0427(19) Uani 1 1 d .
H46A H 0.0611 0.1092 0.6035 0.051 Uiso 1 1 calc R
H46B H -0.0234 0.1498 0.6265 0.051 Uiso 1 1 calc R
C47 C 0.1072(7) 0.1476(4) 0.7071(4) 0.046(2) Uani 1 1 d .
H47A H 0.1882 0.1534 0.7170 0.056 Uiso 1 1 calc R
H47B H 0.0996 0.1899 0.7390 0.056 Uiso 1 1 calc R
C48 C 0.0524(8) 0.0745(5) 0.7175(4) 0.065(3) Uani 1 1 d .
H48A H -0.0286 0.0671 0.7056 0.098 Uiso 1 1 calc R
H48B H 0.0841 0.0760 0.7646 0.098 Uiso 1 1 calc R
H48C H 0.0659 0.0327 0.6891 0.098 Uiso 1 1 calc R
C49 C 0.0727(6) 0.1722(4) 0.5045(3) 0.0358(17) Uani 1 1 d .
H49A H 0.0174 0.1272 0.5048 0.043 Uiso 1 1 calc R
H49B H 0.0435 0.1827 0.4610 0.043 Uiso 1 1 calc R
C50 C 0.1813(8) 0.1540(4) 0.5092(4) 0.053(2) Uani 1 1 d .
H50A H 0.2158 0.1481 0.5540 0.064 Uiso 1 1 calc R
H50B H 0.2344 0.1955 0.5025 0.064 Uiso 1 1 calc R
C51 C 0.1565(9) 0.0802(5) 0.4546(4) 0.075(3) Uani 1 1 d .
H51A H 0.1113 0.0384 0.4655 0.090 Uiso 1 1 calc R
H51B H 0.1104 0.0842 0.4113 0.090 Uiso 1 1 calc R
C52 C 0.2549(10) 0.0612(6) 0.4466(6) 0.096(4) Uani 1 1 d .
H52A H 0.2945 0.0982 0.4292 0.144 Uiso 1 1 calc R
H52B H 0.2321 0.0109 0.4152 0.144 Uiso 1 1 calc R
H52C H 0.3048 0.0616 0.4901 0.144 Uiso 1 1 calc R
C53 C 0.1625(6) 0.3108(4) 0.5653(3) 0.0324(16) Uani 1 1 d .
H53A H 0.2384 0.3041 0.5760 0.039 Uiso 1 1 calc R
H53B H 0.1639 0.3504 0.6034 0.039 Uiso 1 1 calc R
C54 C 0.1392(6) 0.3389(4) 0.5038(4) 0.0441(19) Uani 1 1 d .
H54A H 0.0677 0.3519 0.4955 0.053 Uiso 1 1 calc R
H54B H 0.1313 0.2985 0.4643 0.053 Uiso 1 1 calc R
C55 C 0.2337(7) 0.4080(4) 0.5127(4) 0.0399(18) Uani 1 1 d .
H55A H 0.3029 0.3933 0.5149 0.048 Uiso 1 1 calc R
H55B H 0.2485 0.4457 0.5555 0.048 Uiso 1 1 calc R
C56 C 0.2031(8) 0.4438(5) 0.4538(4) 0.058(2) Uani 1 1 d .
H56A H 0.1931 0.4076 0.4118 0.087 Uiso 1 1 calc R
H56B H 0.2636 0.4894 0.4620 0.087 Uiso 1 1 calc R
H56C H 0.1332 0.4568 0.4508 0.087 Uiso 1 1 calc R
C57 C -0.0392(5) 0.2470(4) 0.5421(3) 0.0318(16) Uani 1 1 d .
H57A H -0.0617 0.2524 0.4962 0.038 Uiso 1 1 calc R
H57B H -0.0907 0.1996 0.5413 0.038 Uiso 1 1 calc R
C58 C -0.0560(6) 0.3111(4) 0.5874(3) 0.0376(18) Uani 1 1 d .
H58A H -0.0045 0.3590 0.5892 0.045 Uiso 1 1 calc R
H58B H -0.0368 0.3054 0.6333 0.045 Uiso 1 1 calc R
C59 C -0.1750(7) 0.3151(5) 0.5645(4) 0.050(2) Uani 1 1 d .
H59A H -0.1924 0.3236 0.5196 0.060 Uiso 1 1 calc R
H59B H -0.2265 0.2659 0.5600 0.060 Uiso 1 1 calc R
C60 C -0.1966(8) 0.3762(5) 0.6110(4) 0.064(3) Uani 1 1 d .
H60A H -0.1897 0.3645 0.6537 0.095 Uiso 1 1 calc R
H60B H -0.2725 0.3793 0.5907 0.095 Uiso 1 1 calc R
H60C H -0.1418 0.4245 0.6188 0.095 Uiso 1 1 calc R
C61 C 0.2335(5) 0.2252(4) 0.0942(3) 0.0294(16) Uani 1 1 d .
H61A H 0.2850 0.2245 0.0681 0.035 Uiso 1 1 calc R
H61B H 0.2794 0.2370 0.1420 0.035 Uiso 1 1 calc R
C62 C 0.1522(6) 0.1471(4) 0.0732(4) 0.0353(17) Uani 1 1 d .
H62A H 0.1206 0.1286 0.0236 0.042 Uiso 1 1 calc R
H62B H 0.0895 0.1492 0.0902 0.042 Uiso 1 1 calc R
C63 C 0.2115(6) 0.0918(4) 0.1007(4) 0.0360(17) Uani 1 1 d .
H63A H 0.2856 0.1008 0.0948 0.043 Uiso 1 1 calc R
H63B H 0.2243 0.1024 0.1493 0.043 Uiso 1 1 calc R
C64 C 0.1455(6) 0.0106(4) 0.0668(4) 0.0440(19) Uani 1 1 d .
H64A H 0.0685 0.0028 0.0669 0.066 Uiso 1 1 calc R
H64B H 0.1806 -0.0213 0.0909 0.066 Uiso 1 1 calc R
H64C H 0.1444 -0.0028 0.0205 0.066 Uiso 1 1 calc R
C65 C 0.1015(6) 0.2688(4) 0.0133(3) 0.0341(17) Uani 1 1 d .
H65A H 0.0422 0.2213 0.0040 0.041 Uiso 1 1 calc R
H65B H 0.0646 0.3089 0.0093 0.041 Uiso 1 1 calc R
C66 C 0.1563(6) 0.2595(4) -0.0399(4) 0.0444(19) Uani 1 1 d .
H66A H 0.2130 0.3074 -0.0330 0.053 Uiso 1 1 calc R
H66B H 0.1948 0.2201 -0.0363 0.053 Uiso 1 1 calc R
C67 C 0.0683(8) 0.2376(5) -0.1084(4) 0.059(2) Uani 1 1 d .
H67A H 0.1064 0.2410 -0.1417 0.071 Uiso 1 1 calc R
H67B H 0.0250 0.2746 -0.1094 0.071 Uiso 1 1 calc R
C68 C -0.0136(8) 0.1587(5) -0.1295(4) 0.068(3) Uani 1 1 d .
H68A H 0.0286 0.1219 -0.1248 0.103 Uiso 1 1 calc R
H68B H -0.0618 0.1466 -0.1763 0.103 Uiso 1 1 calc R
H68C H -0.0600 0.1568 -0.1009 0.103 Uiso 1 1 calc R
C69 C 0.2764(5) 0.3594(4) 0.1024(4) 0.0327(16) Uani 1 1 d .
H69A H 0.3232 0.3708 0.1499 0.039 Uiso 1 1 calc R
H69B H 0.3238 0.3489 0.0751 0.039 Uiso 1 1 calc R
C70 C 0.2437(6) 0.4287(4) 0.0919(4) 0.043(2) Uani 1 1 d .
H70A H 0.2037 0.4436 0.1227 0.052 Uiso 1 1 calc R
H70B H 0.1922 0.4173 0.0454 0.052 Uiso 1 1 calc R
C71 C 0.3472(6) 0.4941(4) 0.1047(4) 0.050(2) Uani 1 1 d .
H71A H 0.3969 0.5067 0.1518 0.060 Uiso 1 1 calc R
H71B H 0.3892 0.4779 0.0755 0.060 Uiso 1 1 calc R
C72 C 0.3177(8) 0.5642(5) 0.0914(6) 0.078(3) Uani 1 1 d .
H72A H 0.2625 0.5510 0.0463 0.116 Uiso 1 1 calc R
H72B H 0.3855 0.6020 0.0949 0.116 Uiso 1 1 calc R
H72C H 0.2860 0.5848 0.1245 0.116 Uiso 1 1 calc R
C73 C 0.1123(5) 0.2991(4) 0.1308(3) 0.0315(16) Uani 1 1 d .
H73A H 0.0928 0.3466 0.1301 0.038 Uiso 1 1 calc R
H73B H 0.0412 0.2575 0.1116 0.038 Uiso 1 1 calc R
C74 C 0.1664(6) 0.3017(4) 0.2030(3) 0.0383(18) Uani 1 1 d .
H74A H 0.2458 0.3329 0.2200 0.046 Uiso 1 1 calc R
H74B H 0.1643 0.2503 0.2066 0.046 Uiso 1 1 calc R
C75 C 0.1023(7) 0.3358(4) 0.2446(4) 0.045(2) Uani 1 1 d .
H75A H 0.0210 0.3156 0.2187 0.054 Uiso 1 1 calc R
H75B H 0.1156 0.3193 0.2859 0.054 Uiso 1 1 calc R
C76 C 0.1337(8) 0.4196(5) 0.2638(4) 0.063(3) Uani 1 1 d .
H76A H 0.2146 0.4403 0.2882 0.095 Uiso 1 1 calc R
H76B H 0.0927 0.4371 0.2924 0.095 Uiso 1 1 calc R
H76C H 0.1146 0.4365 0.2233 0.095 Uiso 1 1 calc R
C77 C 0.4548(7) 0.3259(5) 0.3907(4) 0.058(2) Uani 1 1 d .
H77 H 0.4683 0.3176 0.3470 0.069 Uiso 1 1 calc R
C78 C 0.3552(15) 0.9010(6) 0.4266(6) 0.157(8) Uani 1 1 d .
H78 H 0.3255 0.9274 0.4595 0.188 Uiso 1 1 calc R
C79 C 0.5744(12) 0.8202(9) 0.2985(8) 0.137(6) Uani 1 1 d .
H79A H 0.5437 0.8605 0.3139 0.206 Uiso 1 1 calc R
H79B H 0.5915 0.8256 0.2582 0.206 Uiso 1 1 calc R
H79C H 0.6431 0.8233 0.3338 0.206 Uiso 1 1 calc R
C80 C 0.4896(12) 0.7450(9) 0.2825(8) 0.126(5) Uani 1 1 d .
H80A H 0.4191 0.7522 0.2881 0.151 Uiso 1 1 calc R
H80B H 0.4724 0.7158 0.2357 0.151 Uiso 1 1 calc R
C81 C 0.4567(14) 0.6357(12) 0.3099(9) 0.161(7) Uani 1 1 d .
H81A H 0.3841 0.6428 0.3114 0.194 Uiso 1 1 calc R
H81B H 0.4443 0.6076 0.2634 0.194 Uiso 1 1 calc R
C82 C 0.4880(11) 0.5921(10) 0.3515(9) 0.159(8) Uani 1 1 d .
H82A H 0.5700 0.6055 0.3696 0.238 Uiso 1 1 calc R
H82B H 0.4575 0.5388 0.3260 0.238 Uiso 1 1 calc R
H82C H 0.4588 0.6012 0.3885 0.238 Uiso 1 1 calc R

loop_
_atom_site_aniso_label
_atom_site_aniso_U_11
_atom_site_aniso_U_22
_atom_site_aniso_U_33
_atom_site_aniso_U_23
_atom_site_aniso_U_13
_atom_site_aniso_U_12
Cl1 0.0275(9) 0.0249(9) 0.0302(9) 0.0046(7) 0.0057(8) 0.0066(7)
Cl2 0.0279(9) 0.0302(9) 0.0248(9) 0.0127(7) 0.0082(7) 0.0110(7)
Cl3 0.095(2) 0.230(4) 0.069(2) 0.046(2) 0.0163(18) 0.100(3)
Cl4 0.146(3) 0.069(2) 0.157(3) 0.007(2) 0.082(3) 0.005(2)
Cl5 0.0511(15) 0.096(2) 0.111(2) 0.0276(17) 0.0244(16) 0.0063(14)
Cl6 0.108(3) 0.100(2) 0.121(3) 0.009(2) 0.010(2) 0.027(2)
Cl7 0.101(3) 0.134(3) 0.214(5) 0.067(3) 0.013(3) 0.028(3)
Cl8 0.124(3) 0.114(3) 0.187(4) 0.054(3) 0.072(3) 0.027(2)
O1 0.090(5) 0.054(4) 0.059(5) 0.026(4) -0.014(4) 0.007(4)
O2 0.099(6) 0.097(6) 0.077(5) 0.048(4) 0.014(4) 0.061(5)
O3 0.031(3) 0.021(2) 0.038(3) 0.008(2) 0.016(2) 0.008(2)
O4 0.034(3) 0.027(3) 0.029(3) 0.008(2) -0.003(2) 0.011(2)
O5 0.036(3) 0.024(3) 0.036(3) 0.007(2) 0.004(2) 0.003(2)
O6 0.056(3) 0.040(3) 0.025(3) 0.010(2) 0.003(2) 0.024(3)
O7 0.020(2) 0.032(3) 0.036(3) 0.012(2) 0.013(2) 0.005(2)
O8 0.033(3) 0.028(3) 0.030(3) 0.005(2) 0.017(2) -0.001(2)
O9 0.082(4) 0.039(3) 0.052(4) 0.009(3) 0.031(3) -0.016(3)
O10 0.096(5) 0.029(3) 0.052(4) 0.003(3) 0.042(4) 0.011(3)
O11 0.089(6) 0.098(6) 0.134(7) 0.045(6) 0.050(6) 0.035(5)
N1 0.049(5) 0.051(5) 0.055(5) 0.026(4) 0.003(4) 0.008(4)
N2 0.031(3) 0.028(3) 0.033(3) 0.010(3) 0.012(3) 0.014(3)
N3 0.024(3) 0.020(3) 0.030(3) 0.008(2) 0.011(3) 0.009(2)
N4 0.028(3) 0.024(3) 0.028(3) 0.010(3) -0.004(3) 0.005(3)
N5 0.033(3) 0.020(3) 0.026(3) 0.005(2) -0.001(3) 0.009(3)
N6 0.028(3) 0.027(3) 0.020(3) 0.011(2) -0.006(3) -0.004(3)
N7 0.022(3) 0.031(3) 0.025(3) 0.012(3) 0.001(3) 0.007(2)
N8 0.062(4) 0.037(4) 0.028(3) 0.014(3) 0.013(3) 0.033(3)
N9 0.031(3) 0.028(3) 0.025(3) 0.012(2) 0.007(3) 0.014(3)
N10 0.025(3) 0.030(3) 0.023(3) 0.007(2) 0.003(3) 0.010(3)
N11 0.018(3) 0.034(3) 0.025(3) 0.015(3) 0.008(2) 0.009(2)
N12 0.041(4) 0.022(3) 0.029(3) 0.008(3) 0.015(3) 0.003(3)
N13 0.049(4) 0.020(3) 0.031(3) 0.008(3) 0.022(3) 0.004(3)
N14 0.067(5) 0.028(3) 0.033(4) 0.010(3) 0.018(4) 0.005(3)
N15 0.035(3) 0.033(3) 0.023(3) 0.010(3) 0.007(3) 0.017(3)
N16 0.021(3) 0.025(3) 0.035(3) 0.011(3) 0.009(3) 0.008(2)
C1 0.038(5) 0.040(5) 0.039(5) 0.017(4) -0.003(4) 0.008(4)
C2 0.030(4) 0.033(4) 0.073(6) 0.026(4) 0.021(4) 0.012(3)
C3 0.037(4) 0.026(4) 0.041(4) 0.015(3) 0.015(4) 0.008(3)
C4 0.024(4) 0.026(4) 0.038(4) 0.013(3) 0.010(3) 0.002(3)
C5 0.050(5) 0.037(4) 0.038(5) 0.014(4) 0.009(4) 0.019(4)
C6 0.060(6) 0.031(4) 0.037(5) 0.001(4) 0.002(4) 0.003(4)
C7 0.015(3) 0.024(4) 0.028(4) 0.007(3) 0.002(3) -0.003(3)
C8 0.021(3) 0.024(4) 0.031(4) 0.010(3) 0.007(3) 0.009(3)
C9 0.025(4) 0.026(4) 0.034(4) 0.004(3) 0.010(3) 0.004(3)
C10 0.039(5) 0.033(4) 0.034(5) -0.005(3) 0.009(4) 0.004(3)
C11 0.049(5) 0.034(4) 0.025(4) 0.003(3) 0.003(4) 0.010(4)
C12 0.034(4) 0.028(4) 0.034(4) 0.008(3) 0.011(4) 0.010(3)
C13 0.017(3) 0.024(4) 0.033(4) 0.006(3) 0.004(3) 0.006(3)
C14 0.026(4) 0.026(4) 0.027(4) 0.010(3) 0.010(3) 0.007(3)
C15 0.018(4) 0.026(4) 0.033(4) 0.007(3) 0.000(3) 0.001(3)
C16 0.033(4) 0.029(4) 0.028(4) 0.012(3) 0.003(3) 0.005(3)
C17 0.047(5) 0.029(4) 0.034(5) 0.017(3) 0.000(4) 0.003(3)
C18 0.072(6) 0.020(4) 0.039(5) 0.008(3) -0.002(4) 0.009(4)
C19 0.054(5) 0.025(4) 0.025(4) 0.003(3) 0.004(4) 0.012(4)
C20 0.031(4) 0.028(4) 0.024(4) 0.010(3) 0.004(3) 0.005(3)
C21 0.034(4) 0.024(4) 0.025(4) 0.001(3) 0.010(3) 0.016(3)
C22 0.040(4) 0.033(4) 0.029(4) 0.005(3) 0.003(4) 0.011(3)
C23 0.049(5) 0.036(4) 0.023(4) 0.011(3) 0.007(4) 0.016(4)
C24 0.034(4) 0.023(4) 0.019(4) 0.003(3) 0.004(3) 0.007(3)
C25 0.019(3) 0.019(3) 0.031(4) 0.011(3) 0.009(3) 0.006(3)
C26 0.036(4) 0.030(4) 0.026(4) 0.010(3) 0.007(3) 0.011(3)
C27 0.036(4) 0.043(4) 0.037(5) 0.018(4) 0.006(4) 0.016(4)
C28 0.037(4) 0.034(4) 0.038(4) 0.019(3) 0.018(4) 0.018(3)
C29 0.031(4) 0.031(4) 0.031(4) 0.010(3) 0.014(3) 0.014(3)
C30 0.016(3) 0.026(3) 0.032(4) 0.015(3) 0.008(3) 0.008(3)
C31 0.029(4) 0.018(3) 0.025(4) 0.002(3) 0.006(3) 0.008(3)
C32 0.019(3) 0.032(4) 0.027(4) 0.011(3) 0.010(3) 0.012(3)
C33 0.028(4) 0.030(4) 0.030(4) 0.010(3) 0.004(3) -0.001(3)
C34 0.036(4) 0.046(5) 0.032(4) 0.010(4) 0.004(4) -0.002(4)
C35 0.044(5) 0.048(5) 0.028(4) 0.017(4) 0.011(4) -0.003(4)
C36 0.037(4) 0.032(4) 0.029(4) 0.006(3) 0.003(4) -0.006(3)
C37 0.021(4) 0.029(4) 0.031(4) 0.013(3) 0.007(3) 0.003(3)
C38 0.024(4) 0.025(4) 0.025(4) 0.010(3) 0.005(3) 0.007(3)
C39 0.029(4) 0.024(4) 0.030(4) 0.010(3) 0.009(3) 0.005(3)
C40 0.033(4) 0.030(4) 0.025(4) 0.003(3) 0.013(3) 0.005(3)
C41 0.047(5) 0.025(4) 0.034(4) 0.008(3) 0.021(4) 0.002(3)
C42 0.037(4) 0.024(4) 0.038(4) 0.010(3) 0.010(4) 0.001(3)
C43 0.043(4) 0.030(4) 0.026(4) 0.007(3) 0.015(4) 0.011(3)
C44 0.037(4) 0.021(3) 0.027(4) 0.007(3) 0.016(3) 0.004(3)
C45 0.033(4) 0.039(4) 0.024(4) 0.012(3) 0.007(3) 0.016(3)
C46 0.048(5) 0.039(4) 0.037(5) 0.012(4) 0.009(4) 0.012(4)
C47 0.059(5) 0.040(5) 0.043(5) 0.019(4) 0.017(4) 0.014(4)
C48 0.069(6) 0.072(6) 0.063(6) 0.045(5) 0.024(5) 0.010(5)
C49 0.047(5) 0.031(4) 0.027(4) 0.004(3) 0.008(4) 0.016(4)
C50 0.082(7) 0.043(5) 0.051(5) 0.019(4) 0.033(5) 0.032(5)
C51 0.129(9) 0.090(7) 0.043(5) 0.029(5) 0.036(6) 0.088(7)
C52 0.128(10) 0.101(9) 0.104(9) 0.043(7) 0.066(8) 0.072(8)
C53 0.028(4) 0.036(4) 0.033(4) 0.009(3) 0.009(3) 0.010(3)
C54 0.043(5) 0.049(5) 0.041(5) 0.020(4) 0.012(4) 0.011(4)
C55 0.054(5) 0.037(4) 0.036(4) 0.012(3) 0.021(4) 0.018(4)
C56 0.091(7) 0.045(5) 0.055(6) 0.028(4) 0.038(5) 0.025(5)
C57 0.026(4) 0.030(4) 0.031(4) 0.007(3) 0.001(3) 0.005(3)
C58 0.047(5) 0.028(4) 0.032(4) 0.006(3) 0.009(4) 0.007(3)
C59 0.046(5) 0.061(6) 0.043(5) 0.017(4) 0.009(4) 0.023(4)
C60 0.063(6) 0.078(7) 0.060(6) 0.019(5) 0.020(5) 0.045(5)
C61 0.016(3) 0.033(4) 0.035(4) 0.004(3) 0.005(3) 0.009(3)
C62 0.034(4) 0.033(4) 0.036(4) 0.010(3) 0.010(4) 0.008(3)
C63 0.026(4) 0.044(4) 0.049(5) 0.019(4) 0.018(4) 0.018(3)
C64 0.039(4) 0.037(4) 0.063(5) 0.012(4) 0.021(4) 0.020(4)
C65 0.024(4) 0.034(4) 0.031(4) 0.003(3) -0.003(3) 0.005(3)
C66 0.042(5) 0.048(5) 0.036(5) 0.013(4) 0.010(4) 0.002(4)
C67 0.077(7) 0.051(5) 0.030(5) 0.006(4) 0.000(5) 0.009(5)
C68 0.079(7) 0.060(6) 0.047(6) -0.004(5) 0.008(5) 0.018(5)
C69 0.021(4) 0.032(4) 0.039(4) 0.010(3) 0.007(3) 0.001(3)
C70 0.021(4) 0.035(4) 0.078(6) 0.025(4) 0.019(4) 0.008(3)
C71 0.037(5) 0.037(5) 0.073(6) 0.018(4) 0.017(5) 0.002(4)
C72 0.051(6) 0.034(5) 0.141(10) 0.026(6) 0.031(6) 0.002(4)
C73 0.022(4) 0.031(4) 0.044(4) 0.009(3) 0.015(3) 0.010(3)
C74 0.040(4) 0.046(5) 0.032(4) 0.012(4) 0.013(4) 0.015(4)
C75 0.046(5) 0.053(5) 0.038(5) 0.011(4) 0.017(4) 0.017(4)
C76 0.082(7) 0.064(6) 0.039(5) 0.009(4) 0.010(5) 0.033(5)
C77 0.046(5) 0.085(7) 0.044(5) 0.019(5) 0.017(4) 0.021(5)
C78 0.27(2) 0.039(6) 0.064(8) -0.003(6) -0.045(10) 0.016(9)
C79 0.097(11) 0.157(14) 0.179(15) 0.107(13) 0.028(11) 0.050(11)
C80 0.100(11) 0.140(14) 0.170(15) 0.077(12) 0.056(11) 0.056(11)
C81 0.117(14) 0.20(2) 0.188(18) 0.101(16) 0.050(13) 0.053(15)
C82 0.068(9) 0.225(18) 0.240(19) 0.174(17) 0.059(11) 0.045(11)

loop_
_atom_type_symbol
_atom_type_description
_atom_type_scat_dispersion_real
_atom_type_scat_dispersion_imag
_atom_type_scat_source
C C 0.0033 0.0016 'International Tables Vol C Tables 4.2.6.8 and 6.1.1.4'
H H 0.0000 0.0000 'International Tables Vol C Tables 4.2.6.8 and 6.1.1.4'
N N 0.0061 0.0033 'International Tables Vol C Tables 4.2.6.8 and 6.1.1.4'
O O 0.0106 0.0060 'International Tables Vol C Tables 4.2.6.8 and 6.1.1.4'
Cl Cl 0.1484 0.1585 'International Tables Vol C Tables 4.2.6.8 and 6.1.1.4'

loop_
_geom_angle_atom_site_label_1
_geom_angle_atom_site_label_2
_geom_angle_atom_site_label_3
_geom_angle
C80 O11 C81 108.7(12)
O2 N1 O1 122.1(7)
O2 N1 C1 119.7(8)
O1 N1 C1 118.1(8)
C7 N2 C4 129.4(5)
C7 N3 C8 124.6(5)
C14 N4 C13 127.2(5)
C14 N5 C15 126.9(5)
C21 N6 C20 124.0(5)
C21 N7 C22 122.7(6)
C24 N8 C23 122.2(5)
C24 N9 C25 127.5(5)
C31 N10 C30 121.6(5)
C31 N11 C32 118.8(5)
C38 N12 C37 129.1(5)
C38 N13 C39 129.5(5)
O9 N14 O10 124.6(6)
O9 N14 C42 117.6(6)
O10 N14 C42 117.8(6)
C53 N15 C45 105.6(5)
C53 N15 C49 114.1(5)
C45 N15 C49 112.2(5)
C53 N15 C57 109.6(5)
C45 N15 C57 111.6(5)
C49 N15 C57 104.0(5)
C69 N16 C73 110.2(5)
C69 N16 C61 106.9(5)
C73 N16 C61 111.1(5)
C69 N16 C65 111.5(5)
C73 N16 C65 107.4(5)
C61 N16 C65 109.9(5)
C6 C1 C2 120.1(7)
C6 C1 N1 120.7(8)
C2 C1 N1 119.2(7)
C1 C2 C3 121.3(7)
C2 C3 C4 118.2(7)
C5 C4 N2 117.0(6)
C5 C4 C3 119.7(6)
N2 C4 C3 123.3(6)
C4 C5 C6 120.9(7)
C1 C6 C5 119.7(7)
O3 C7 N3 124.2(6)
O3 C7 N2 124.6(6)
N3 C7 N2 111.2(6)
C13 C8 C9 120.9(6)
C13 C8 N3 118.1(6)
C9 C8 N3 120.9(6)
C10 C9 C8 119.3(6)
C9 C10 C11 120.1(6)
C12 C11 C10 119.7(6)
C13 C12 C11 119.7(6)
C12 C13 C8 120.1(6)
C12 C13 N4 122.7(6)
C8 C13 N4 117.1(6)
O4 C14 N5 125.1(6)
O4 C14 N4 123.9(6)
N5 C14 N4 111.0(5)
C16 C15 N5 122.9(6)
C16 C15 C20 119.0(6)
N5 C15 C20 118.1(5)
C17 C16 C15 119.9(6)
C16 C17 C18 120.4(6)
C19 C18 C17 120.6(7)
C18 C19 C20 120.0(7)
C19 C20 C15 120.0(6)
C19 C20 N6 121.7(6)
C15 C20 N6 118.3(6)
O5 C21 N6 124.0(6)
O5 C21 N7 122.5(6)
N6 C21 N7 113.5(6)
N7 C22 C23 112.0(6)
N8 C23 C22 111.3(6)
O6 C24 N8 122.4(6)
O6 C24 N9 123.3(6)
N8 C24 N9 114.3(5)
C26 C25 C30 118.8(6)
C26 C25 N9 123.1(6)
C30 C25 N9 118.0(5)
C25 C26 C27 121.7(6)
C28 C27 C26 119.7(6)
C27 C28 C29 119.0(6)
C30 C29 C28 119.8(6)
C29 C30 C25 121.0(6)
C29 C30 N10 118.6(6)
C25 C30 N10 120.4(5)
O7 C31 N10 124.6(6)
O7 C31 N11 123.6(6)
N10 C31 N11 111.8(6)
C37 C32 C33 121.5(6)
C37 C32 N11 120.6(6)
C33 C32 N11 117.8(6)
C32 C33 C34 119.7(6)
C33 C34 C35 117.9(7)
C36 C35 C34 121.5(7)
C35 C36 C37 119.9(7)
C32 C37 C36 119.2(6)
C32 C37 N12 117.8(6)
C36 C37 N12 123.0(6)
O8 C38 N12 125.5(6)
O8 C38 N13 123.5(6)
N12 C38 N13 110.9(5)
C44 C39 C40 119.9(6)
C44 C39 N13 116.1(6)
C40 C39 N13 124.0(6)
C41 C40 C39 118.5(6)
C42 C41 C40 120.4(6)
C41 C42 C43 121.8(6)
C41 C42 N14 119.6(6)
C43 C42 N14 118.6(6)
C44 C43 C42 118.2(6)
C43 C44 C39 121.1(6)
N15 C45 C46 116.4(6)
C45 C46 C47 109.5(6)
C48 C47 C46 112.9(7)
C50 C49 N15 114.6(6)
C49 C50 C51 108.6(7)
C52 C51 C50 114.9(10)
N15 C53 C54 116.2(6)
C53 C54 C55 110.9(6)
C54 C55 C56 111.2(6)
C58 C57 N15 116.5(5)
C57 C58 C59 112.4(6)
C60 C59 C58 113.8(7)
C62 C61 N16 115.7(5)
C61 C62 C63 110.8(6)
C64 C63 C62 113.1(6)
C66 C65 N16 115.2(5)
C67 C66 C65 109.7(7)
C66 C67 C68 114.7(7)
C70 C69 N16 116.4(5)
C69 C70 C71 111.0(6)
C72 C71 C70 112.8(6)
C74 C73 N16 116.8(5)
C73 C74 C75 108.8(6)
C76 C75 C74 114.4(7)
Cl3 C77 Cl4 112.1(5)
Cl3 C77 Cl5 109.8(5)
Cl4 C77 Cl5 109.8(5)
Cl6 C78 Cl7 110.0(7)
Cl6 C78 Cl8 103.8(8)
Cl7 C78 Cl8 93.9(8)
O11 C80 C79 107.7(12)
C82 C81 O11 115.5(15)

loop_
_geom_bond_atom_site_label_1
_geom_bond_atom_site_label_2
_geom_bond_distance
Cl3 C77 1.719(9)
Cl4 C77 1.728(9)
Cl5 C77 1.754(9)
Cl6 C78 1.575(11)
Cl7 C78 1.921(14)
Cl8 C78 2.034(17)
O1 N1 1.238(9)
O2 N1 1.210(9)
O3 C7 1.219(7)
O4 C14 1.229(7)
O5 C21 1.216(8)
O6 C24 1.230(7)
O7 C31 1.191(7)
O8 C38 1.226(7)
O9 N14 1.222(8)
O10 N14 1.238(8)
O11 C80 1.357(14)
O11 C81 1.419(18)
N1 C1 1.440(9)
N2 C7 1.377(8)
N2 C4 1.400(8)
N3 C7 1.374(8)
N3 C8 1.453(8)
N4 C14 1.372(8)
N4 C13 1.407(8)
N5 C14 1.359(8)
N5 C15 1.409(8)
N6 C21 1.363(8)
N6 C20 1.428(8)
N7 C21 1.372(8)
N7 C22 1.444(8)
N8 C24 1.352(8)
N8 C23 1.445(8)
N9 C24 1.366(8)
N9 C25 1.410(7)
N10 C31 1.389(8)
N10 C30 1.437(7)
N11 C31 1.398(8)
N11 C32 1.451(8)
N12 C38 1.360(8)
N12 C37 1.408(8)
N13 C38 1.377(8)
N13 C39 1.400(8)
N14 C42 1.470(9)
N15 C53 1.491(8)
N15 C45 1.516(8)
N15 C49 1.523(8)
N15 C57 1.559(8)
N16 C69 1.517(8)
N16 C73 1.520(8)
N16 C61 1.522(8)
N16 C65 1.525(8)
C1 C6 1.363(10)
C1 C2 1.366(10)
C2 C3 1.386(10)
C3 C4 1.412(9)
C4 C5 1.355(9)
C5 C6 1.390(10)
C8 C13 1.384(9)
C8 C9 1.397(9)
C9 C10 1.373(9)
C10 C11 1.414(10)
C11 C12 1.395(9)
C12 C13 1.381(9)
C15 C16 1.395(9)
C15 C20 1.412(9)
C16 C17 1.379(9)
C17 C18 1.379(10)
C18 C19 1.374(9)
C19 C20 1.377(9)
C22 C23 1.502(9)
C25 C26 1.353(8)
C25 C30 1.398(9)
C26 C27 1.408(9)
C27 C28 1.380(9)
C28 C29 1.408(9)
C29 C30 1.385(8)
C32 C37 1.383(9)
C32 C33 1.388(9)
C33 C34 1.404(9)
C34 C35 1.414(10)
C35 C36 1.375(10)
C36 C37 1.393(9)
C39 C44 1.391(9)
C39 C40 1.398(9)
C40 C41 1.386(9)
C41 C42 1.361(9)
C42 C43 1.389(9)
C43 C44 1.368(9)
C45 C46 1.520(9)
C46 C47 1.525(10)
C47 C48 1.507(10)
C49 C50 1.504(10)
C50 C51 1.542(11)
C51 C52 1.448(13)
C53 C54 1.513(9)
C54 C55 1.523(10)
C55 C56 1.560(10)
C57 C58 1.498(9)
C58 C59 1.508(10)
C59 C60 1.506(11)
C61 C62 1.513(9)
C62 C63 1.547(9)
C63 C64 1.502(10)
C65 C66 1.517(10)
C66 C67 1.507(10)
C67 C68 1.528(12)
C69 C70 1.508(9)
C70 C71 1.531(9)
C71 C72 1.520(10)
C73 C74 1.511(9)
C74 C75 1.532(10)
C75 C76 1.489(11)
C79 C80 1.505(17)
C81 C82 1.380(17)

loop_
_geom_hbond_atom_site_label_D
_geom_hbond_atom_site_label_H
_geom_hbond_atom_site_label_A
_geom_hbond_distance_DH
_geom_hbond_distance_HA
_geom_hbond_distance_DA
_geom_hbond_angle_DHA
N2 H2 Cl1 0.88 2.39 3.222(5) 158.8
N3 H3 Cl1 0.88 2.56 3.388(5) 156.1
N6 H6 Cl1 0.88 2.54 3.370(5) 156.7
N7 H7 Cl1 0.88 2.49 3.327(6) 158.8
C77 H77 Cl1 1.00 2.48 3.475(9) 175.5
C61 H61B Cl1 0.99 2.77 3.624(7) 144.9
N4 H4 Cl2 0.88 2.29 3.153(5) 167.0
N5 H5 Cl2 0.88 2.48 3.310(5) 158.2
N8 H8 Cl2 0.88 2.39 3.210(6) 154.4
N9 H9 Cl2 0.88 2.41 3.212(5) 152.2
N12 H12 Cl2 0.88 2.60 3.417(6) 153.9
N13 H13 Cl2 0.88 2.29 3.158(6) 168.6
N10 H10 O3 0.88 2.20 2.995(7) 150.6
N11 H11 O3 0.88 2.12 2.927(7) 151.8

loop_
_geom_torsion_atom_site_label_1
_geom_torsion_atom_site_label_2
_geom_torsion_atom_site_label_3
_geom_torsion_atom_site_label_4
_geom_torsion
O2 N1 C1 C6 -178.7(8)
O1 N1 C1 C6 -0.9(11)
O2 N1 C1 C2 2.5(12)
O1 N1 C1 C2 -179.7(7)
C6 C1 C2 C3 2.1(11)
N1 C1 C2 C3 -179.0(7)
C1 C2 C3 C4 0.4(10)
C7 N2 C4 C5 173.8(7)
C7 N2 C4 C3 -6.1(10)
C2 C3 C4 C5 -2.0(10)
C2 C3 C4 N2 177.8(6)
N2 C4 C5 C6 -178.7(7)
C3 C4 C5 C6 1.1(11)
C2 C1 C6 C5 -3.0(12)
N1 C1 C6 C5 178.1(7)
C4 C5 C6 C1 1.4(12)
C8 N3 C7 O3 6.0(9)
C8 N3 C7 N2 -173.2(5)
C4 N2 C7 O3 5.4(10)
C4 N2 C7 N3 -175.4(6)
C7 N3 C8 C13 -132.1(6)
C7 N3 C8 C9 50.3(9)
C13 C8 C9 C10 -2.8(10)
N3 C8 C9 C10 174.7(6)
C8 C9 C10 C11 -0.3(10)
C9 C10 C11 C12 3.4(11)
C10 C11 C12 C13 -3.5(10)
C11 C12 C13 C8 0.5(10)
C11 C12 C13 N4 179.2(6)
C9 C8 C13 C12 2.7(9)
N3 C8 C13 C12 -174.9(6)
C9 C8 C13 N4 -176.0(5)
N3 C8 C13 N4 6.4(8)
C14 N4 C13 C12 45.2(10)
C14 N4 C13 C8 -136.1(6)
C15 N5 C14 O4 0.2(11)
C15 N5 C14 N4 -178.2(6)
C13 N4 C14 O4 -6.2(10)
C13 N4 C14 N5 172.2(6)
C14 N5 C15 C16 -41.5(10)
C14 N5 C15 C20 138.9(7)
N5 C15 C16 C17 -176.6(6)
C20 C15 C16 C17 3.0(10)
C15 C16 C17 C18 -1.0(11)
C16 C17 C18 C19 -1.9(13)
C17 C18 C19 C20 2.7(13)
C18 C19 C20 C15 -0.7(11)
C18 C19 C20 N6 178.9(7)
C16 C15 C20 C19 -2.2(10)
N5 C15 C20 C19 177.5(6)
C16 C15 C20 N6 178.3(6)
N5 C15 C20 N6 -2.1(9)
C21 N6 C20 C19 -55.9(9)
C21 N6 C20 C15 123.7(7)
C20 N6 C21 O5 5.2(10)
C20 N6 C21 N7 -174.2(6)
C22 N7 C21 O5 -3.6(9)
C22 N7 C21 N6 175.8(6)
C21 N7 C22 C23 -148.2(6)
C24 N8 C23 C22 153.3(6)
N7 C22 C23 N8 61.4(8)
C23 N8 C24 O6 -7.0(11)
C23 N8 C24 N9 171.3(6)
C25 N9 C24 O6 -17.7(11)
C25 N9 C24 N8 164.0(6)
C24 N9 C25 C26 -16.1(10)
C24 N9 C25 C30 166.2(6)
C30 C25 C26 C27 2.7(9)
N9 C25 C26 C27 -175.1(6)
C25 C26 C27 C28 -2.1(10)
C26 C27 C28 C29 -0.6(10)
C27 C28 C29 C30 2.5(10)
C28 C29 C30 C25 -1.9(9)
C28 C29 C30 N10 177.6(6)
C26 C25 C30 C29 -0.6(9)
N9 C25 C30 C29 177.2(6)
C26 C25 C30 N10 179.9(6)
N9 C25 C30 N10 -2.3(8)
C31 N10 C30 C29 -55.7(8)
C31 N10 C30 C25 123.8(6)
C30 N10 C31 O7 -4.9(9)
C30 N10 C31 N11 177.1(5)
C32 N11 C31 O7 5.3(9)
C32 N11 C31 N10 -176.6(5)
C31 N11 C32 C37 -69.6(7)
C31 N11 C32 C33 113.5(6)
C37 C32 C33 C34 3.5(10)
N11 C32 C33 C34 -179.6(6)
C32 C33 C34 C35 -0.2(10)
C33 C34 C35 C36 -1.6(11)
C34 C35 C36 C37 0.1(12)
C33 C32 C37 C36 -5.0(10)
N11 C32 C37 C36 178.2(6)
C33 C32 C37 N12 173.2(6)
N11 C32 C37 N12 -3.7(9)
C35 C36 C37 C32 3.2(10)
C35 C36 C37 N12 -174.9(6)
C38 N12 C37 C32 169.5(6)
C38 N12 C37 C36 -12.4(11)
C37 N12 C38 O8 -8.9(11)
C37 N12 C38 N13 168.9(6)
C39 N13 C38 O8 5.8(11)
C39 N13 C38 N12 -172.1(6)
C38 N13 C39 C44 165.5(6)
C38 N13 C39 C40 -12.4(11)
C44 C39 C40 C41 4.1(10)
N13 C39 C40 C41 -178.1(6)
C39 C40 C41 C42 -2.2(10)
C40 C41 C42 C43 -0.7(11)
C40 C41 C42 N14 178.9(6)
O9 N14 C42 C41 -17.6(10)
O10 N14 C42 C41 160.9(7)
O9 N14 C42 C43 162.0(6)
O10 N14 C42 C43 -19.5(10)
C41 C42 C43 C44 1.7(10)
N14 C42 C43 C44 -177.8(6)
C42 C43 C44 C39 0.2(10)
C40 C39 C44 C43 -3.1(10)
N13 C39 C44 C43 178.9(6)
C53 N15 C45 C46 -175.6(6)
C49 N15 C45 C46 -50.8(8)
C57 N15 C45 C46 65.4(7)
N15 C45 C46 C47 179.0(6)
C45 C46 C47 C48 -177.1(7)
C53 N15 C49 C50 58.6(7)
C45 N15 C49 C50 -61.4(8)
C57 N15 C49 C50 178.0(6)
N15 C49 C50 C51 173.3(6)
C49 C50 C51 C52 171.5(8)
C45 N15 C53 C54 -177.2(6)
C49 N15 C53 C54 59.2(8)
C57 N15 C53 C54 -56.9(7)
N15 C53 C54 C55 -174.3(6)
C53 C54 C55 C56 -172.3(6)
C53 N15 C57 C58 -55.3(7)
C45 N15 C57 C58 61.2(7)
C49 N15 C57 C58 -177.7(6)
N15 C57 C58 C59 178.6(6)
C57 C58 C59 C60 176.7(7)
C69 N16 C61 C62 -174.4(6)
C73 N16 C61 C62 65.4(7)
C65 N16 C61 C62 -53.3(7)
N16 C61 C62 C63 -165.6(5)
C61 C62 C63 C64 -164.2(6)
C69 N16 C65 C66 56.4(7)
C73 N16 C65 C66 177.2(6)
C61 N16 C65 C66 -61.8(7)
N16 C65 C66 C67 177.9(6)
C65 C66 C67 C68 -68.6(10)
C73 N16 C69 C70 -63.7(7)
C61 N16 C69 C70 175.5(6)
C65 N16 C69 C70 55.4(8)
N16 C69 C70 C71 -174.6(6)
C69 C70 C71 C72 177.3(7)
C69 N16 C73 C74 -71.6(7)
C61 N16 C73 C74 46.7(7)
C65 N16 C73 C74 166.8(6)
N16 C73 C74 C75 163.2(6)
C73 C74 C75 C76 -81.1(8)
C81 O11 C80 C79 -178.4(13)
C80 O11 C81 C82 -177.0(15)
